data_7062501
loop_
_publ_author_name
'Cao, Shaobo'
'Xie, Shangqing'
'Li, Qingshuang'
'Li, Xiaoyan'
'Sun, Hongjian'
'Fuhr, Olaf'
'Fenske, Dieter'

_publ_section_title
;
 Synthesis of [CNN] pincer nickel(ii) NHC chlorides and their catalytic
 effects on the hydrosilylation of aldehydes and ketones under mild
 conditions
;
_journal_issue 26
_journal_name_full 'New Journal of Chemistry'
_journal_page_first 12229
_journal_page_last 12238
_journal_paper_doi 10.1039/D3NJ01375H
_journal_volume 47
_journal_year 2023
_chemical_formula_moiety 'C19 H15 Br0.075 Cl0.968 N4 Ni0.96'
_chemical_formula_sum 'C19 H15 Br0.08 Cl0.95 N4 Ni0.96'
_chemical_formula_weight 395.32
_space_group_crystal_system monoclinic
_space_group_IT_number 14
_space_group_name_Hall '-P 2ybc'
_space_group_name_H-M_alt 'P 1 21/c 1'
_atom_sites_solution_hydrogens geom
_atom_sites_solution_primary iterative
_audit_creation_date 2023-05-20
_audit_creation_method
;
Olex2 1.3
(compiled 2020.11.12 svn.r5f609507 for OlexSys, GUI svn.r6408)
;
_audit_update_record
;
2023-05-22 deposited with the CCDC.	2023-05-24 downloaded from the CCDC.
;
_cell_angle_alpha 90
_cell_angle_beta 95.976(3)
_cell_angle_gamma 90
_cell_formula_units_Z 8
_cell_length_a 7.8582(3)
_cell_length_b 24.1174(12)
_cell_length_c 17.5914(6)
_cell_measurement_reflns_used 36386
_cell_measurement_temperature 150.15
_cell_measurement_theta_max 64.42
_cell_measurement_theta_min 1.91
_cell_volume 3315.8(2)
_computing_data_collection 'CrysAlisPro 1.171.39.46 (Rigaku OD, 2018)'
_computing_molecular_graphics 'Olex2 1.3 (Dolomanov et al., 2009)'
_computing_publication_material 'Olex2 1.3 (Dolomanov et al., 2009)'
_computing_structure_refinement 'SHELXL 2018/3 (Sheldrick, 2015)'
_computing_structure_solution 'olex2.solve 1.3 (Bourhis et al., 2015)'
_diffrn_ambient_temperature 150.15
_diffrn_measured_fraction_theta_full 0.975
_diffrn_measured_fraction_theta_max 0.965
_diffrn_measurement_device_type 'STOE STADIVARI'
_diffrn_radiation_type GaK\a
_diffrn_radiation_wavelength 1.34143
_diffrn_reflns_av_R_equivalents 0.0268
_diffrn_reflns_av_unetI/netI 0.0256
_diffrn_reflns_Laue_measured_fraction_full 0.975
_diffrn_reflns_Laue_measured_fraction_max 0.965
_diffrn_reflns_limit_h_max 5
_diffrn_reflns_limit_h_min -9
_diffrn_reflns_limit_k_max 28
_diffrn_reflns_limit_k_min -30
_diffrn_reflns_limit_l_max 20
_diffrn_reflns_limit_l_min -22
_diffrn_reflns_number 16325
_diffrn_reflns_point_group_measured_fraction_full 0.975
_diffrn_reflns_point_group_measured_fraction_max 0.965
_diffrn_reflns_theta_full 53.597
_diffrn_reflns_theta_max 57.513
_diffrn_reflns_theta_min 2.715
_exptl_absorpt_coefficient_mu 7.273
_exptl_absorpt_correction_T_max 0.1638
_exptl_absorpt_correction_T_min 0.1081
_exptl_absorpt_correction_type multi-scan
_exptl_absorpt_process_details
;
STOE LANA, absorption correction by scaling of reflection intensities.
J. Koziskova, F. Hahn, J. Richter, J. Kozisek, "Comparison of different
absorption corrections on the model structure of tetrakis(\m~2~-acetato)-
diaqua-di-copper(II)", Acta Chimica Slovaca, vol. 9, no. 2, 2016, pp. 136 - 140.
Afterwards a spherical absorption correction was performed within STOE LANA.
;
_exptl_crystal_colour 'dark red'
_exptl_crystal_colour_modifier dark
_exptl_crystal_colour_primary red
_exptl_crystal_density_diffrn 1.584
_exptl_crystal_density_method 'not measured'
_exptl_crystal_description block
_exptl_crystal_F_000 1621
_exptl_crystal_size_max 0.21
_exptl_crystal_size_mid 0.19
_exptl_crystal_size_min 0.18
_refine_diff_density_max 1.251
_refine_diff_density_min -0.904
_refine_diff_density_rms 0.091
_refine_ls_extinction_method none
_refine_ls_goodness_of_fit_ref 1.062
_refine_ls_hydrogen_treatment constr
_refine_ls_matrix_type full
_refine_ls_number_parameters 457
_refine_ls_number_reflns 6666
_refine_ls_number_restraints 0
_refine_ls_restrained_S_all 1.062
_refine_ls_R_factor_all 0.0630
_refine_ls_R_factor_gt 0.0546
_refine_ls_shift/su_max 0.000
_refine_ls_shift/su_mean 0.000
_refine_ls_structure_factor_coef Fsqd
_refine_ls_weighting_details 'w=1/[\s^2^(Fo^2^)+(0.1163P)^2^+0.0829P] where P=(Fo^2^+2Fc^2^)/3'
_refine_ls_weighting_scheme calc
_refine_ls_wR_factor_gt 0.1474
_refine_ls_wR_factor_ref 0.1545
_reflns_Friedel_coverage 0.000
_reflns_number_gt 5665
_reflns_number_total 6666
_reflns_threshold_expression 'I > 2\s(I)'
_cod_data_source_file d3nj01375h2.cif
_cod_data_source_block complex3b
_cod_depositor_comments 'Adding full bibliography for 7062499--7062501.cif.'
_cod_database_code 7062501
_shelx_shelxl_version_number 2018/3
_shelx_space_group_comment
;
The symmetry employed for this shelxl refinement is uniquely defined
by the following loop, which should always be used as a source of
symmetry information in preference to the above space-group names.
They are only intended as comments.
;
_shelx_estimated_absorpt_t_max 0.354
_shelx_estimated_absorpt_t_min 0.310
_olex2_refinement_description
;
1. Fixed Uiso
 At 1.2 times of:
  All C(H) groups
 At 1.5 times of:
  All C(H,H,H) groups
2. Shared sites
{Cl2, Br2}
{Cl1, Br1}
3. Uiso/Uaniso restraints and constraints
Uanis(Cl2) = Uanis(Br2)
Uanis(Cl1) = Uanis(Br1)
4. Others
 Sof(Br2)=Sof(Br1)=1-FVAR(1)
 Sof(Cl2)=FVAR(1)
5.a Aromatic/amide H refined with riding coordinates:
 C1(H1), C2(H2), C3(H3), C5(H5), C6(H6), C7(H7), C12(H12), C13(H13), C14(H14),
 C15(H15), C17(H17), C18(H18), C20(H20), C21(H21), C22(H22), C24(H24), C25(H25),
  C26(H26), C31(H31), C32(H32), C33(H33), C34(H34), C36(H36), C37(H37)
5.b Idealised Me refined as rotating group:
 C19(H19A,H19B,H19C), C38(H38A,H38B,H38C)
;
_olex2_submission_special_instructions 'No special instructions were received'

loop_
_space_group_symop_operation_xyz
'x, y, z'
'-x, y+1/2, -z+1/2'
'-x, -y, -z'
'x, -y-1/2, z-1/2'

loop_
_atom_site_label
_atom_site_type_symbol
_atom_site_fract_x
_atom_site_fract_y
_atom_site_fract_z
_atom_site_U_iso_or_equiv
_atom_site_adp_type
_atom_site_occupancy
_atom_site_site_symmetry_order
_atom_site_calc_flag
_atom_site_refinement_flags_posn
_atom_site_refinement_flags_adp
_atom_site_refinement_flags_occupancy
_atom_site_disorder_assembly
_atom_site_disorder_group
Ni1 Ni 0.13055(5) 0.78598(2) 0.28986(2) 0.03004(17) Uani 0.960(3) 1 d . . . . .
Cl1 Cl 0.25866(10) 0.76988(3) 0.40820(4) 0.0459(4) Uani 0.968(7) 1 d . . . A 3
N1 N 0.0705(3) 0.70874(10) 0.26715(15) 0.0363(6) Uani 1 1 d . . . . .
N2 N 0.0700(3) 0.79676(10) 0.18517(14) 0.0335(5) Uani 1 1 d . . . . .
N3 N 0.1750(3) 0.89898(10) 0.24753(13) 0.0312(5) Uani 1 1 d . . . . .
N4 N 0.0760(3) 0.89568(11) 0.35682(14) 0.0358(6) Uani 1 1 d . . . . .
C1 C 0.0837(4) 0.66451(13) 0.3130(2) 0.0446(8) Uani 1 1 d . . . . .
H1 H 0.143138 0.667671 0.362634 0.053 Uiso 1 1 calc R U . . .
C2 C 0.0113(5) 0.61331(14) 0.2890(2) 0.0523(9) Uani 1 1 d . . . . .
H2 H 0.023499 0.582254 0.322313 0.063 Uiso 1 1 calc R U . . .
C3 C -0.0756(5) 0.60789(14) 0.2189(2) 0.0507(9) Uani 1 1 d . . . . .
H3 H -0.124964 0.573219 0.203402 0.061 Uiso 1 1 calc R U . . .
C4 C -0.0929(4) 0.65394(13) 0.1686(2) 0.0431(8) Uani 1 1 d . . . . .
C5 C -0.1826(5) 0.65350(14) 0.0948(2) 0.0482(8) Uani 1 1 d . . . . .
H5 H -0.235039 0.620373 0.074736 0.058 Uiso 1 1 calc R U . . .
C6 C -0.1935(4) 0.70112(15) 0.0524(2) 0.0475(8) Uani 1 1 d . . . . .
H6 H -0.258423 0.700881 0.003748 0.057 Uiso 1 1 calc R U . . .
C7 C -0.1114(4) 0.75060(14) 0.07857(18) 0.0419(7) Uani 1 1 d . . . . .
H7 H -0.120053 0.782772 0.047253 0.050 Uiso 1 1 calc R U . . .
C8 C -0.0183(4) 0.75234(12) 0.14991(17) 0.0344(6) Uani 1 1 d . . . . .
C9 C -0.0145(4) 0.70366(12) 0.19608(18) 0.0363(7) Uani 1 1 d . . . . .
C10 C 0.1675(4) 0.83187(11) 0.14367(16) 0.0314(6) Uani 1 1 d . . . . .
C11 C 0.2260(3) 0.88258(12) 0.17567(16) 0.0308(6) Uani 1 1 d . . . . .
C12 C 0.3301(4) 0.91797(12) 0.13886(16) 0.0336(6) Uani 1 1 d . . . . .
H12 H 0.366969 0.952108 0.161983 0.040 Uiso 1 1 calc R U . . .
C13 C 0.3802(4) 0.90333(13) 0.06812(17) 0.0380(7) Uani 1 1 d . . . . .
H13 H 0.452877 0.927081 0.042986 0.046 Uiso 1 1 calc R U . . .
C14 C 0.3232(4) 0.85375(13) 0.03447(17) 0.0370(7) Uani 1 1 d . . . . .
H14 H 0.357166 0.843486 -0.013865 0.044 Uiso 1 1 calc R U . . .
C15 C 0.2167(4) 0.81904(12) 0.07123(16) 0.0340(6) Uani 1 1 d . . . . .
H15 H 0.176192 0.785780 0.046711 0.041 Uiso 1 1 calc R U . . .
C16 C 0.1302(4) 0.86291(13) 0.30126(16) 0.0324(6) Uani 1 1 d . . . . .
C17 C 0.1513(4) 0.95320(13) 0.26963(18) 0.0381(7) Uani 1 1 d . . . . .
H17 H 0.173912 0.985741 0.241944 0.046 Uiso 1 1 calc R U . . .
C18 C 0.0896(4) 0.95072(13) 0.33849(18) 0.0393(7) Uani 1 1 d . . . . .
H18 H 0.060982 0.981377 0.368603 0.047 Uiso 1 1 calc R U . . .
C19 C 0.0020(4) 0.87711(14) 0.42530(17) 0.0420(7) Uani 1 1 d . . . . .
H19A H -0.060356 0.842357 0.414311 0.063 Uiso 1 1 calc R U . . .
H19B H -0.076822 0.905434 0.440822 0.063 Uiso 1 1 calc R U . . .
H19C H 0.093648 0.871080 0.466684 0.063 Uiso 1 1 calc R U . . .
Ni2 Ni 0.34700(5) 0.52373(2) 0.17841(2) 0.03337(18) Uani 0.963(3) 1 d . . . . .
Cl2 Cl 0.22693(10) 0.52167(4) 0.05853(4) 0.0515(3) Uani 0.925(3) 1 d . . P B 1
N5 N 0.3847(3) 0.60322(11) 0.18034(17) 0.0436(7) Uani 1 1 d . . . . .
N6 N 0.4094(3) 0.52807(10) 0.28374(14) 0.0351(6) Uani 1 1 d . . . . .
N7 N 0.3193(3) 0.41846(10) 0.24945(13) 0.0322(5) Uani 1 1 d . . . . .
N8 N 0.4259(3) 0.40796(11) 0.14271(14) 0.0381(6) Uani 1 1 d . . . . .
C20 C 0.3564(5) 0.64015(16) 0.1237(3) 0.0573(10) Uani 1 1 d . . . . .
H20 H 0.296151 0.628897 0.076641 0.069 Uiso 1 1 calc R U . . .
C21 C 0.4132(6) 0.69470(17) 0.1322(3) 0.0682(13) Uani 1 1 d . . . . .
H21 H 0.391582 0.720142 0.091112 0.082 Uiso 1 1 calc R U . . .
C22 C 0.4993(6) 0.71162(16) 0.1991(3) 0.0719(15) Uani 1 1 d . . . . .
H22 H 0.536883 0.748954 0.205066 0.086 Uiso 1 1 calc R U . . .
C23 C 0.5331(5) 0.67338(14) 0.2602(3) 0.0550(10) Uani 1 1 d . . . . .
C24 C 0.6262(5) 0.68539(16) 0.3318(3) 0.0628(12) Uani 1 1 d . . . . .
H24 H 0.672026 0.721433 0.341727 0.075 Uiso 1 1 calc R U . . .
C25 C 0.6500(5) 0.64511(16) 0.3865(3) 0.0589(10) Uani 1 1 d . . . . .
H25 H 0.714139 0.653513 0.433885 0.071 Uiso 1 1 calc R U . . .
C26 C 0.5818(4) 0.59141(14) 0.3744(2) 0.0453(8) Uani 1 1 d . . . . .
H26 H 0.600743 0.564100 0.413298 0.054 Uiso 1 1 calc R U . . .
C27 C 0.4877(4) 0.57850(13) 0.30631(19) 0.0397(7) Uani 1 1 d . . . . .
C28 C 0.4696(4) 0.61983(13) 0.2481(2) 0.0439(8) Uani 1 1 d . . . . .
C29 C 0.3216(4) 0.49797(12) 0.33487(16) 0.0327(6) Uani 1 1 d . . . . .
C30 C 0.2693(3) 0.44327(12) 0.31707(16) 0.0312(6) Uani 1 1 d . . . . .
C31 C 0.1781(4) 0.41210(13) 0.36524(16) 0.0347(6) Uani 1 1 d . . . . .
H31 H 0.144340 0.375350 0.351311 0.042 Uiso 1 1 calc R U . . .
C32 C 0.1357(4) 0.43419(14) 0.43365(18) 0.0408(7) Uani 1 1 d . . . . .
H32 H 0.073430 0.412875 0.466781 0.049 Uiso 1 1 calc R U . . .
C33 C 0.1857(4) 0.48773(14) 0.45263(18) 0.0409(7) Uani 1 1 d . . . . .
H33 H 0.158308 0.503212 0.499498 0.049 Uiso 1 1 calc R U . . .
C34 C 0.2751(4) 0.51916(13) 0.40437(18) 0.0363(7) Uani 1 1 d . . . . .
H34 H 0.306066 0.556108 0.418527 0.044 Uiso 1 1 calc R U . . .
C35 C 0.3629(4) 0.44678(13) 0.18779(16) 0.0334(6) Uani 1 1 d . . . . .
C36 C 0.3532(4) 0.36236(13) 0.24183(18) 0.0378(7) Uani 1 1 d . . . . .
H36 H 0.332714 0.333839 0.277004 0.045 Uiso 1 1 calc R U . . .
C37 C 0.4200(4) 0.35616(14) 0.17553(19) 0.0412(7) Uani 1 1 d . . . . .
H37 H 0.456684 0.322338 0.154854 0.049 Uiso 1 1 calc R U . . .
C38 C 0.4985(5) 0.41814(16) 0.07077(18) 0.0491(8) Uani 1 1 d . . . . .
H38A H 0.406363 0.419263 0.028737 0.074 Uiso 1 1 calc R U . . .
H38B H 0.578553 0.388288 0.061651 0.074 Uiso 1 1 calc R U . . .
H38C H 0.559322 0.453673 0.073697 0.074 Uiso 1 1 calc R U . . .
Br2 Br 0.22693(10) 0.52167(4) 0.05853(4) 0.0515(3) Uani 0.075(3) 1 d . . P B 2
Br1 Br 0.25866(10) 0.76988(3) 0.40820(4) 0.046(2) Uani 0.075(3) 1 d . . P A 2

loop_
_atom_site_aniso_label
_atom_site_aniso_U_11
_atom_site_aniso_U_22
_atom_site_aniso_U_33
_atom_site_aniso_U_23
_atom_site_aniso_U_13
_atom_site_aniso_U_12
Ni1 0.0344(3) 0.0278(3) 0.0291(2) 0.00532(15) 0.00876(17) -0.00013(15)
Cl1 0.0581(13) 0.0421(6) 0.0389(5) 0.0102(3) 0.0115(4) -0.0015(3)
N1 0.0346(13) 0.0324(14) 0.0436(14) 0.0043(10) 0.0125(11) -0.0004(10)
N2 0.0400(14) 0.0294(12) 0.0328(12) 0.0026(9) 0.0114(10) -0.0016(10)
N3 0.0330(12) 0.0296(12) 0.0313(11) 0.0032(9) 0.0057(10) -0.0012(9)
N4 0.0372(14) 0.0395(14) 0.0317(12) -0.0014(10) 0.0085(10) -0.0023(10)
C1 0.0419(18) 0.0357(17) 0.058(2) 0.0141(14) 0.0150(15) 0.0033(13)
C2 0.050(2) 0.0347(18) 0.074(3) 0.0154(16) 0.0187(19) 0.0029(14)
C3 0.051(2) 0.0287(17) 0.075(3) 0.0002(16) 0.0231(19) -0.0024(14)
C4 0.0399(17) 0.0340(16) 0.059(2) -0.0036(14) 0.0212(15) -0.0011(13)
C5 0.0486(19) 0.0402(18) 0.059(2) -0.0134(15) 0.0206(16) -0.0111(14)
C6 0.049(2) 0.049(2) 0.0455(18) -0.0101(15) 0.0124(15) -0.0099(15)
C7 0.0479(18) 0.0418(18) 0.0379(16) -0.0047(13) 0.0133(14) -0.0022(14)
C8 0.0377(15) 0.0300(15) 0.0373(15) -0.0007(11) 0.0123(12) 0.0012(11)
C9 0.0361(16) 0.0290(15) 0.0469(17) 0.0002(12) 0.0185(13) 0.0026(11)
C10 0.0311(14) 0.0302(15) 0.0341(14) 0.0061(11) 0.0086(11) 0.0040(11)
C11 0.0308(14) 0.0317(14) 0.0303(13) 0.0022(11) 0.0057(11) 0.0011(11)
C12 0.0337(15) 0.0333(15) 0.0342(14) 0.0049(11) 0.0057(12) -0.0034(11)
C13 0.0359(16) 0.0438(18) 0.0353(15) 0.0096(13) 0.0092(12) -0.0037(12)
C14 0.0394(16) 0.0425(17) 0.0304(13) 0.0056(12) 0.0095(12) 0.0020(13)
C15 0.0354(15) 0.0334(15) 0.0338(14) 0.0005(11) 0.0069(12) 0.0005(11)
C16 0.0351(15) 0.0357(16) 0.0272(13) -0.0002(11) 0.0063(11) -0.0004(11)
C17 0.0427(17) 0.0310(16) 0.0413(16) 0.0010(12) 0.0077(13) -0.0011(12)
C18 0.0439(18) 0.0345(16) 0.0401(16) -0.0059(12) 0.0080(14) 0.0013(13)
C19 0.0456(18) 0.0483(19) 0.0337(15) -0.0012(13) 0.0114(13) -0.0020(14)
Ni2 0.0337(3) 0.0337(3) 0.0337(3) 0.00780(16) 0.00819(19) 0.00106(16)
Cl2 0.0516(5) 0.0657(6) 0.0373(4) 0.0164(3) 0.0054(3) -0.0056(3)
N5 0.0393(14) 0.0365(15) 0.0580(17) 0.0115(12) 0.0193(13) 0.0040(11)
N6 0.0380(14) 0.0319(13) 0.0364(13) 0.0023(10) 0.0097(11) -0.0010(10)
N7 0.0350(13) 0.0314(12) 0.0307(12) -0.0001(9) 0.0055(10) -0.0021(10)
N8 0.0370(14) 0.0440(15) 0.0333(12) -0.0076(11) 0.0035(10) -0.0023(11)
C20 0.048(2) 0.051(2) 0.077(3) 0.0301(19) 0.0265(19) 0.0126(16)
C21 0.065(3) 0.045(2) 0.101(4) 0.033(2) 0.035(3) 0.0153(19)
C22 0.066(3) 0.0309(19) 0.128(4) 0.017(2) 0.054(3) 0.0058(17)
C23 0.051(2) 0.0317(18) 0.088(3) -0.0014(17) 0.032(2) 0.0003(14)
C24 0.059(2) 0.0330(19) 0.103(3) -0.019(2) 0.038(2) -0.0101(15)
C25 0.052(2) 0.050(2) 0.078(3) -0.024(2) 0.0228(19) -0.0111(16)
C26 0.0428(18) 0.0426(18) 0.0535(19) -0.0096(15) 0.0188(15) -0.0049(13)
C27 0.0388(16) 0.0319(15) 0.0512(18) -0.0030(13) 0.0187(14) -0.0001(12)
C28 0.0385(17) 0.0315(16) 0.066(2) 0.0019(14) 0.0243(16) 0.0037(12)
C29 0.0300(14) 0.0331(15) 0.0354(14) 0.0031(11) 0.0063(11) 0.0040(11)
C30 0.0312(14) 0.0337(15) 0.0292(13) 0.0006(11) 0.0059(11) 0.0022(11)
C31 0.0326(15) 0.0349(16) 0.0369(14) 0.0011(12) 0.0057(12) -0.0023(11)
C32 0.0368(16) 0.0496(19) 0.0378(15) 0.0037(13) 0.0130(13) -0.0033(13)
C33 0.0365(16) 0.0502(19) 0.0381(16) -0.0052(13) 0.0139(13) 0.0024(13)
C34 0.0320(15) 0.0376(16) 0.0401(16) -0.0042(12) 0.0071(13) 0.0003(11)
C35 0.0328(15) 0.0385(17) 0.0293(13) 0.0019(11) 0.0053(11) 0.0004(11)
C36 0.0388(16) 0.0346(16) 0.0401(15) -0.0026(12) 0.0049(13) -0.0008(12)
C37 0.0407(17) 0.0378(17) 0.0449(17) -0.0068(13) 0.0036(14) 0.0006(13)
C38 0.0487(19) 0.066(2) 0.0341(15) -0.0039(15) 0.0104(14) -0.0018(16)
Br2 0.0516(5) 0.0657(6) 0.0373(4) 0.0164(3) 0.0054(3) -0.0056(3)
Br1 0.058(7) 0.0421(13) 0.0389(6) 0.0102(5) 0.0115(3) -0.0015(4)

loop_
_atom_type_symbol
_atom_type_description
_atom_type_scat_dispersion_real
_atom_type_scat_dispersion_imag
_atom_type_scat_source
C C 0.0148 0.0070 'International Tables Vol C Tables 4.2.6.8 and 6.1.1.4'
H H 0.0000 0.0000 'International Tables Vol C Tables 4.2.6.8 and 6.1.1.4'
Br Br -0.9338 1.0006 'International Tables Vol C Tables 4.2.6.8 and 6.1.1.4'
Cl Cl 0.3281 0.5435 'International Tables Vol C Tables 4.2.6.8 and 6.1.1.4'
N N 0.0253 0.0136 'International Tables Vol C Tables 4.2.6.8 and 6.1.1.4'
Ni Ni -1.3357 3.2904 'International Tables Vol C Tables 4.2.6.8 and 6.1.1.4'

loop_
_geom_angle_atom_site_label_1
_geom_angle_atom_site_label_2
_geom_angle_atom_site_label_3
_geom_angle
_geom_angle_site_symmetry_1
_geom_angle_site_symmetry_3
_geom_angle_publ_flag
N1 Ni1 Cl1 95.74(8) . . y
N1 Ni1 Br1 95.74(8) . . y
N2 Ni1 Cl1 167.91(8) . . y
N2 Ni1 N1 84.26(11) . . y
N2 Ni1 Br1 167.91(8) . . y
C16 Ni1 Cl1 94.45(9) . . y
C16 Ni1 N1 165.32(12) . . y
C16 Ni1 N2 87.97(11) . . y
C16 Ni1 Br1 94.45(9) . . y
C1 N1 Ni1 129.6(2) . . ?
C1 N1 C9 118.9(3) . . ?
C9 N1 Ni1 111.05(19) . . ?
C8 N2 Ni1 113.38(18) . . ?
C8 N2 C10 120.7(2) . . ?
C10 N2 Ni1 120.1(2) . . ?
C16 N3 C11 123.9(2) . . ?
C16 N3 C17 111.0(2) . . ?
C17 N3 C11 124.9(2) . . ?
C16 N4 C18 110.8(2) . . ?
C16 N4 C19 126.6(3) . . ?
C18 N4 C19 122.5(2) . . ?
N1 C1 H1 119.4 . . ?
N1 C1 C2 121.1(4) . . ?
C2 C1 H1 119.4 . . ?
C1 C2 H2 119.7 . . ?
C3 C2 C1 120.6(3) . . ?
C3 C2 H2 119.7 . . ?
C2 C3 H3 120.0 . . ?
C2 C3 C4 120.0(3) . . ?
C4 C3 H3 120.0 . . ?
C5 C4 C3 125.1(3) . . ?
C9 C4 C3 116.2(3) . . ?
C9 C4 C5 118.7(3) . . ?
C4 C5 H5 120.3 . . ?
C6 C5 C4 119.5(3) . . ?
C6 C5 H5 120.3 . . ?
C5 C6 H6 118.9 . . ?
C5 C6 C7 122.2(3) . . ?
C7 C6 H6 118.9 . . ?
C6 C7 H7 120.0 . . ?
C8 C7 C6 120.1(3) . . ?
C8 C7 H7 120.0 . . ?
N2 C8 C9 113.6(3) . . ?
C7 C8 N2 128.4(3) . . ?
C7 C8 C9 117.9(3) . . ?
N1 C9 C4 123.1(3) . . ?
N1 C9 C8 115.4(3) . . ?
C4 C9 C8 121.5(3) . . ?
N2 C10 C11 119.5(2) . . ?
N2 C10 C15 123.9(3) . . ?
C11 C10 C15 116.5(2) . . ?
C10 C11 N3 119.2(2) . . ?
C12 C11 N3 118.6(3) . . ?
C12 C11 C10 122.2(3) . . ?
C11 C12 H12 120.1 . . ?
C11 C12 C13 119.8(3) . . ?
C13 C12 H12 120.1 . . ?
C12 C13 H13 120.3 . . ?
C14 C13 C12 119.5(3) . . ?
C14 C13 H13 120.3 . . ?
C13 C14 H14 119.9 . . ?
C13 C14 C15 120.2(3) . . ?
C15 C14 H14 119.9 . . ?
C10 C15 H15 119.1 . . ?
C14 C15 C10 121.7(3) . . ?
C14 C15 H15 119.1 . . ?
N3 C16 Ni1 124.0(2) . . ?
N3 C16 N4 104.6(3) . . ?
N4 C16 Ni1 131.3(2) . . ?
N3 C17 H17 126.8 . . ?
C18 C17 N3 106.3(3) . . ?
C18 C17 H17 126.8 . . ?
N4 C18 H18 126.4 . . ?
C17 C18 N4 107.3(3) . . ?
C17 C18 H18 126.4 . . ?
N4 C19 H19A 109.5 . . ?
N4 C19 H19B 109.5 . . ?
N4 C19 H19C 109.5 . . ?
H19A C19 H19B 109.5 . . ?
H19A C19 H19C 109.5 . . ?
H19B C19 H19C 109.5 . . ?
N5 Ni2 Cl2 95.04(9) . . y
N5 Ni2 Br2 95.04(9) . . y
N6 Ni2 Cl2 169.95(8) . . y
N6 Ni2 N5 84.46(12) . . y
N6 Ni2 Br2 169.95(8) . . y
C35 Ni2 Cl2 94.57(9) . . y
C35 Ni2 N5 166.56(13) . . y
C35 Ni2 N6 87.70(11) . . y
C35 Ni2 Br2 94.57(9) . . y
C20 N5 Ni2 129.2(3) . . ?
C20 N5 C28 118.9(3) . . ?
C28 N5 Ni2 111.4(2) . . ?
C27 N6 Ni2 113.0(2) . . ?
C29 N6 Ni2 120.9(2) . . ?
C29 N6 C27 120.1(2) . . ?
C35 N7 C30 124.9(2) . . ?
C35 N7 C36 110.3(2) . . ?
C36 N7 C30 124.3(2) . . ?
C35 N8 C37 110.6(3) . . ?
C35 N8 C38 126.2(3) . . ?
C37 N8 C38 123.2(3) . . ?
N5 C20 H20 119.2 . . ?
N5 C20 C21 121.5(5) . . ?
C21 C20 H20 119.2 . . ?
C20 C21 H21 119.9 . . ?
C22 C21 C20 120.1(4) . . ?
C22 C21 H21 119.9 . . ?
C21 C22 H22 120.1 . . ?
C21 C22 C23 119.9(4) . . ?
C23 C22 H22 120.1 . . ?
C24 C23 C22 125.3(4) . . ?
C28 C23 C22 116.7(4) . . ?
C28 C23 C24 118.0(4) . . ?
C23 C24 H24 120.0 . . ?
C25 C24 C23 120.0(3) . . ?
C25 C24 H24 120.0 . . ?
C24 C25 H25 119.2 . . ?
C24 C25 C26 121.7(4) . . ?
C26 C25 H25 119.2 . . ?
C25 C26 H26 120.0 . . ?
C27 C26 C25 120.0(4) . . ?
C27 C26 H26 120.0 . . ?
N6 C27 C28 113.3(3) . . ?
C26 C27 N6 128.5(3) . . ?
C26 C27 C28 118.1(3) . . ?
N5 C28 C23 122.8(3) . . ?
N5 C28 C27 115.2(3) . . ?
C23 C28 C27 122.0(4) . . ?
N6 C29 C30 119.8(2) . . ?
N6 C29 C34 124.2(3) . . ?
C30 C29 C34 115.9(3) . . ?
C29 C30 N7 118.7(2) . . ?
C31 C30 N7 119.2(3) . . ?
C31 C30 C29 122.0(3) . . ?
C30 C31 H31 119.7 . . ?
C30 C31 C32 120.5(3) . . ?
C32 C31 H31 119.7 . . ?
C31 C32 H32 120.6 . . ?
C33 C32 C31 118.7(3) . . ?
C33 C32 H32 120.6 . . ?
C32 C33 H33 119.5 . . ?
C32 C33 C34 120.9(3) . . ?
C34 C33 H33 119.5 . . ?
C29 C34 H34 119.1 . . ?
C33 C34 C29 121.9(3) . . ?
C33 C34 H34 119.1 . . ?
N7 C35 Ni2 123.5(2) . . ?
N8 C35 Ni2 131.4(2) . . ?
N8 C35 N7 105.0(3) . . ?
N7 C36 H36 126.6 . . ?
C37 C36 N7 106.9(3) . . ?
C37 C36 H36 126.6 . . ?
N8 C37 H37 126.4 . . ?
C36 C37 N8 107.3(3) . . ?
C36 C37 H37 126.4 . . ?
N8 C38 H38A 109.5 . . ?
N8 C38 H38B 109.5 . . ?
N8 C38 H38C 109.5 . . ?
H38A C38 H38B 109.5 . . ?
H38A C38 H38C 109.5 . . ?
H38B C38 H38C 109.5 . . ?

loop_
_geom_bond_atom_site_label_1
_geom_bond_atom_site_label_2
_geom_bond_distance
_geom_bond_site_symmetry_2
_geom_bond_publ_flag
Ni1 Cl1 2.2499(8) . y
Ni1 N1 1.953(3) . y
Ni1 N2 1.871(2) . y
Ni1 C16 1.866(3) . y
Ni1 Br1 2.2499(8) . y
N1 C1 1.334(4) . ?
N1 C9 1.360(4) . ?
N2 C8 1.387(4) . ?
N2 C10 1.398(3) . ?
N3 C11 1.421(3) . ?
N3 C16 1.358(4) . ?
N3 C17 1.382(4) . ?
N4 C16 1.359(4) . ?
N4 C18 1.373(4) . ?
N4 C19 1.461(4) . ?
C1 H1 0.9500 . ?
C1 C2 1.406(5) . ?
C2 H2 0.9500 . ?
C2 C3 1.351(6) . ?
C3 H3 0.9500 . ?
C3 C4 1.418(5) . ?
C4 C5 1.411(5) . ?
C4 C9 1.410(4) . ?
C5 H5 0.9500 . ?
C5 C6 1.367(5) . ?
C6 H6 0.9500 . ?
C6 C7 1.410(5) . ?
C7 H7 0.9500 . ?
C7 C8 1.386(5) . ?
C8 C9 1.426(4) . ?
C10 C11 1.403(4) . ?
C10 C15 1.404(4) . ?
C11 C12 1.388(4) . ?
C12 H12 0.9500 . ?
C12 C13 1.389(4) . ?
C13 H13 0.9500 . ?
C13 C14 1.388(4) . ?
C14 H14 0.9500 . ?
C14 C15 1.390(4) . ?
C15 H15 0.9500 . ?
C17 H17 0.9500 . ?
C17 C18 1.352(4) . ?
C18 H18 0.9500 . ?
C19 H19A 0.9800 . ?
C19 H19B 0.9800 . ?
C19 H19C 0.9800 . ?
Ni2 Cl2 2.2194(9) . y
Ni2 N5 1.939(3) . y
Ni2 N6 1.870(3) . y
Ni2 C35 1.866(3) . y
Ni2 Br2 2.2194(9) . y
N5 C20 1.337(4) . ?
N5 C28 1.364(5) . ?
N6 C27 1.401(4) . ?
N6 C29 1.393(4) . ?
N7 C30 1.423(3) . ?
N7 C35 1.356(4) . ?
N7 C36 1.388(4) . ?
N8 C35 1.353(4) . ?
N8 C37 1.379(4) . ?
N8 C38 1.462(4) . ?
C20 H20 0.9500 . ?
C20 C21 1.392(6) . ?
C21 H21 0.9500 . ?
C21 C22 1.358(7) . ?
C22 H22 0.9500 . ?
C22 C23 1.420(6) . ?
C23 C24 1.419(6) . ?
C23 C28 1.393(5) . ?
C24 H24 0.9500 . ?
C24 C25 1.366(6) . ?
C25 H25 0.9500 . ?
C25 C26 1.409(5) . ?
C26 H26 0.9500 . ?
C26 C27 1.377(5) . ?
C27 C28 1.426(5) . ?
C29 C30 1.407(4) . ?
C29 C34 1.408(4) . ?
C30 C31 1.387(4) . ?
C31 H31 0.9500 . ?
C31 C32 1.388(4) . ?
C32 H32 0.9500 . ?
C32 C33 1.381(5) . ?
C33 H33 0.9500 . ?
C33 C34 1.383(4) . ?
C34 H34 0.9500 . ?
C36 H36 0.9500 . ?
C36 C37 1.336(4) . ?
C37 H37 0.9500 . ?
C38 H38A 0.9800 . ?
C38 H38B 0.9800 . ?
C38 H38C 0.9800 . ?

loop_
_geom_torsion_atom_site_label_1
_geom_torsion_atom_site_label_2
_geom_torsion_atom_site_label_3
_geom_torsion_atom_site_label_4
_geom_torsion
_geom_torsion_site_symmetry_1
_geom_torsion_site_symmetry_2
_geom_torsion_site_symmetry_3
_geom_torsion_site_symmetry_4
_geom_torsion_publ_flag
Ni1 N1 C1 C2 170.9(2) . . . . ?
Ni1 N1 C9 C4 -171.3(2) . . . . ?
Ni1 N1 C9 C8 9.2(3) . . . . ?
Ni1 N2 C8 C7 165.4(2) . . . . ?
Ni1 N2 C8 C9 -12.1(3) . . . . ?
Ni1 N2 C10 C11 -42.0(3) . . . . ?
Ni1 N2 C10 C15 136.0(3) . . . . ?
Cl1 Ni1 N2 C8 104.3(4) . . . . ?
Cl1 Ni1 N2 C10 -48.9(5) . . . . ?
Cl1 Ni1 C16 N3 135.3(2) . . . . ?
Cl1 Ni1 C16 N4 -50.9(3) . . . . ?
N1 Ni1 N2 C8 13.7(2) . . . . ?
N1 Ni1 N2 C10 -139.6(2) . . . . ?
N1 Ni1 C16 N3 -90.8(5) . . . . ?
N1 Ni1 C16 N4 83.0(5) . . . . ?
N1 C1 C2 C3 -0.8(5) . . . . ?
N2 Ni1 C16 N3 -32.8(3) . . . . ?
N2 Ni1 C16 N4 140.9(3) . . . . ?
N2 C8 C9 N1 1.5(4) . . . . ?
N2 C8 C9 C4 -178.0(3) . . . . ?
N2 C10 C11 N3 -4.3(4) . . . . ?
N2 C10 C11 C12 176.8(3) . . . . ?
N2 C10 C15 C14 -175.7(3) . . . . ?
N3 C11 C12 C13 -179.2(3) . . . . ?
N3 C17 C18 N4 -0.3(4) . . . . ?
C1 N1 C9 C4 1.3(4) . . . . ?
C1 N1 C9 C8 -178.1(3) . . . . ?
C1 C2 C3 C4 0.6(5) . . . . ?
C2 C3 C4 C5 -179.0(3) . . . . ?
C2 C3 C4 C9 0.5(5) . . . . ?
C3 C4 C5 C6 178.5(3) . . . . ?
C3 C4 C9 N1 -1.5(4) . . . . ?
C3 C4 C9 C8 178.0(3) . . . . ?
C4 C5 C6 C7 2.8(5) . . . . ?
C5 C4 C9 N1 178.0(3) . . . . ?
C5 C4 C9 C8 -2.5(4) . . . . ?
C5 C6 C7 C8 -1.1(5) . . . . ?
C6 C7 C8 N2 -179.9(3) . . . . ?
C6 C7 C8 C9 -2.4(4) . . . . ?
C7 C8 C9 N1 -176.3(2) . . . . ?
C7 C8 C9 C4 4.2(4) . . . . ?
C8 N2 C10 C11 166.7(3) . . . . ?
C8 N2 C10 C15 -15.2(4) . . . . ?
C9 N1 C1 C2 -0.2(4) . . . . ?
C9 C4 C5 C6 -1.0(4) . . . . ?
C10 N2 C8 C7 -41.5(4) . . . . ?
C10 N2 C8 C9 140.9(3) . . . . ?
C10 C11 C12 C13 -0.3(4) . . . . ?
C11 N3 C16 Ni1 0.7(4) . . . . ?
C11 N3 C16 N4 -174.5(2) . . . . ?
C11 N3 C17 C18 174.9(3) . . . . ?
C11 C10 C15 C14 2.4(4) . . . . ?
C11 C12 C13 C14 1.0(4) . . . . ?
C12 C13 C14 C15 0.1(5) . . . . ?
C13 C14 C15 C10 -1.8(5) . . . . ?
C15 C10 C11 N3 177.5(3) . . . . ?
C15 C10 C11 C12 -1.3(4) . . . . ?
C16 Ni1 N2 C8 -153.9(2) . . . . ?
C16 Ni1 N2 C10 52.9(2) . . . . ?
C16 N3 C11 C10 26.2(4) . . . . ?
C16 N3 C11 C12 -154.9(3) . . . . ?
C16 N3 C17 C18 -0.3(4) . . . . ?
C16 N4 C18 C17 0.8(4) . . . . ?
C17 N3 C11 C10 -148.4(3) . . . . ?
C17 N3 C11 C12 30.5(4) . . . . ?
C17 N3 C16 Ni1 175.9(2) . . . . ?
C17 N3 C16 N4 0.8(3) . . . . ?
C18 N4 C16 Ni1 -175.6(2) . . . . ?
C18 N4 C16 N3 -1.0(3) . . . . ?
C19 N4 C16 Ni1 0.6(5) . . . . ?
C19 N4 C16 N3 175.3(3) . . . . ?
C19 N4 C18 C17 -175.6(3) . . . . ?
Ni2 N5 C20 C21 -170.8(3) . . . . ?
Ni2 N5 C28 C23 170.9(2) . . . . ?
Ni2 N5 C28 C27 -9.7(3) . . . . ?
Ni2 N6 C27 C26 -164.4(3) . . . . ?
Ni2 N6 C27 C28 12.9(3) . . . . ?
Ni2 N6 C29 C30 40.1(4) . . . . ?
Ni2 N6 C29 C34 -138.0(3) . . . . ?
Cl2 Ni2 N6 C27 -102.1(5) . . . . ?
Cl2 Ni2 N6 C29 50.8(6) . . . . ?
Cl2 Ni2 C35 N7 -134.9(2) . . . . ?
Cl2 Ni2 C35 N8 50.1(3) . . . . ?
N5 Ni2 N6 C27 -14.5(2) . . . . ?
N5 Ni2 N6 C29 138.4(2) . . . . ?
N5 Ni2 C35 N7 89.6(5) . . . . ?
N5 Ni2 C35 N8 -85.4(6) . . . . ?
N5 C20 C21 C22 -0.1(6) . . . . ?
N6 Ni2 C35 N7 35.3(2) . . . . ?
N6 Ni2 C35 N8 -139.7(3) . . . . ?
N6 C27 C28 N5 -1.8(4) . . . . ?
N6 C27 C28 C23 177.6(3) . . . . ?
N6 C29 C30 N7 4.8(4) . . . . ?
N6 C29 C30 C31 -178.5(3) . . . . ?
N6 C29 C34 C33 179.0(3) . . . . ?
N7 C30 C31 C32 176.4(3) . . . . ?
N7 C36 C37 N8 -0.4(4) . . . . ?
C20 N5 C28 C23 -2.1(5) . . . . ?
C20 N5 C28 C27 177.4(3) . . . . ?
C20 C21 C22 C23 0.7(6) . . . . ?
C21 C22 C23 C24 177.9(3) . . . . ?
C21 C22 C23 C28 -1.9(5) . . . . ?
C22 C23 C24 C25 179.7(3) . . . . ?
C22 C23 C28 N5 2.6(5) . . . . ?
C22 C23 C28 C27 -176.8(3) . . . . ?
C23 C24 C25 C26 -1.0(5) . . . . ?
C24 C23 C28 N5 -177.2(3) . . . . ?
C24 C23 C28 C27 3.5(5) . . . . ?
C24 C25 C26 C27 -0.4(5) . . . . ?
C25 C26 C27 N6 -179.7(3) . . . . ?
C25 C26 C27 C28 3.1(4) . . . . ?
C26 C27 C28 N5 175.8(3) . . . . ?
C26 C27 C28 C23 -4.8(5) . . . . ?
C27 N6 C29 C30 -168.9(3) . . . . ?
C27 N6 C29 C34 13.1(4) . . . . ?
C28 N5 C20 C21 0.7(5) . . . . ?
C28 C23 C24 C25 -0.5(5) . . . . ?
C29 N6 C27 C26 42.5(4) . . . . ?
C29 N6 C27 C28 -140.2(3) . . . . ?
C29 C30 C31 C32 -0.3(4) . . . . ?
C30 N7 C35 Ni2 -5.2(4) . . . . ?
C30 N7 C35 N8 170.9(3) . . . . ?
C30 N7 C36 C37 -171.0(3) . . . . ?
C30 C29 C34 C33 0.9(4) . . . . ?
C30 C31 C32 C33 0.1(5) . . . . ?
C31 C32 C33 C34 0.5(5) . . . . ?
C32 C33 C34 C29 -1.1(5) . . . . ?
C34 C29 C30 N7 -177.0(3) . . . . ?
C34 C29 C30 C31 -0.3(4) . . . . ?
C35 Ni2 N6 C27 154.6(2) . . . . ?
C35 Ni2 N6 C29 -52.5(2) . . . . ?
C35 N7 C30 C29 -23.2(4) . . . . ?
C35 N7 C30 C31 160.0(3) . . . . ?
C35 N7 C36 C37 0.8(4) . . . . ?
C35 N8 C37 C36 -0.1(4) . . . . ?
C36 N7 C30 C29 147.3(3) . . . . ?
C36 N7 C30 C31 -29.5(4) . . . . ?
C36 N7 C35 Ni2 -176.9(2) . . . . ?
C36 N7 C35 N8 -0.8(3) . . . . ?
C37 N8 C35 Ni2 176.2(2) . . . . ?
C37 N8 C35 N7 0.6(3) . . . . ?
C38 N8 C35 Ni2 -1.0(5) . . . . ?
C38 N8 C35 N7 -176.7(3) . . . . ?
C38 N8 C37 C36 177.3(3) . . . . ?
Br2 Ni2 N6 C27 -102.1(5) . . . . ?
Br2 Ni2 N6 C29 50.8(6) . . . . ?
Br2 Ni2 C35 N7 -134.9(2) . . . . ?
Br2 Ni2 C35 N8 50.1(3) . . . . ?
Br1 Ni1 N2 C8 104.3(4) . . . . ?
Br1 Ni1 N2 C10 -48.9(5) . . . . ?
Br1 Ni1 C16 N3 135.3(2) . . . . ?
Br1 Ni1 C16 N4 -50.9(3) . . . . ?
